data_4330398
loop_
_publ_author_name
'Martina E. Judmaier'
'Christof Holzer'
'Manuel Volpe'
'Nadia C. M\"osch-Zanetti'

_publ_section_title
;
 Molybdenum(VI) Dioxo Complexes Employing Schiff Base Ligands with an
 Intramolecular Donor for Highly Selective Olefin Epoxidation
;
_journal_name_full 'Inorganic Chemistry'
_journal_page_first 9956
_journal_page_last 9966
_journal_paper_doi 10.1021/ic301464w
_journal_volume 51
_journal_year 2012
_chemical_formula_sum 'C38 H62 Mo N4 O4'
_chemical_formula_weight 734.86
_chemical_name_systematic
;
 ?
;
_space_group_IT_number 5
_symmetry_cell_setting monoclinic
_symmetry_space_group_name_Hall 'C 2y'
_symmetry_space_group_name_H-M 'C 1 2 1'
_atom_sites_solution_hydrogens geom
_atom_sites_solution_primary direct
_atom_sites_solution_secondary difmap
_audit_creation_method SHELXL-97
_cell_angle_alpha 90.00
_cell_angle_beta 98.025(4)
_cell_angle_gamma 90.00
_cell_formula_units_Z 2
_cell_length_a 19.606(2)
_cell_length_b 6.8112(7)
_cell_length_c 15.1333(16)
_cell_measurement_reflns_used 4245
_cell_measurement_temperature 100(2)
_cell_measurement_theta_max 26.06
_cell_measurement_theta_min 2.65
_cell_volume 2001.1(4)
_computing_cell_refinement 'Bruker SAINT'
_computing_data_collection 'Bruker APEX2'
_computing_data_reduction 'Bruker SAINT'
_computing_molecular_graphics 'Bruker SHELXTL'
_computing_structure_refinement 'SHELXL-97 (Sheldrick, 2008)'
_computing_structure_solution 'SIR-92 (Giacovazzo, 1994)'
_diffrn_ambient_temperature 100(2)
_diffrn_measured_fraction_theta_full 0.983
_diffrn_measured_fraction_theta_max 0.983
_diffrn_measurement_device_type 'Bruker APEX-II CCD'
_diffrn_measurement_method '\f and \w scans'
_diffrn_radiation_monochromator graphite
_diffrn_radiation_source 'fine-focus sealed tube'
_diffrn_radiation_type MoK\a
_diffrn_radiation_wavelength 0.71073
_diffrn_reflns_av_R_equivalents 0.0967
_diffrn_reflns_av_sigmaI/netI 0.0340
_diffrn_reflns_limit_h_max 0
_diffrn_reflns_limit_h_min -24
_diffrn_reflns_limit_k_max 0
_diffrn_reflns_limit_k_min -8
_diffrn_reflns_limit_l_max 18
_diffrn_reflns_limit_l_min -18
_diffrn_reflns_number 58693
_diffrn_reflns_theta_full 26.09
_diffrn_reflns_theta_max 26.09
_diffrn_reflns_theta_min 2.10
_diffrn_standards_number 0
_exptl_absorpt_coefficient_mu 0.368
_exptl_absorpt_correction_T_max 0.7453
_exptl_absorpt_correction_T_min 0.4626
_exptl_absorpt_correction_type multi-scan
_exptl_absorpt_process_details TWINABS
_exptl_crystal_colour yellow
_exptl_crystal_density_diffrn 1.223
_exptl_crystal_description tablet
_exptl_crystal_F_000 788
_exptl_crystal_size_max 0.69
_exptl_crystal_size_mid 0.15
_exptl_crystal_size_min 0.07
_refine_diff_density_max 2.254
_refine_diff_density_min -1.458
_refine_diff_density_rms 0.119
_refine_ls_abs_structure_details 'Flack H D (1983), Acta Cryst. A39, 876-881'
_refine_ls_abs_structure_Flack 0.00(7)
_refine_ls_extinction_method none
_refine_ls_goodness_of_fit_ref 1.085
_refine_ls_hydrogen_treatment riding
_refine_ls_matrix_type full
_refine_ls_number_parameters 211
_refine_ls_number_reflns 2133
_refine_ls_number_restraints 1
_refine_ls_restrained_S_all 1.085
_refine_ls_R_factor_all 0.0496
_refine_ls_R_factor_gt 0.0478
_refine_ls_shift/su_max 0.000
_refine_ls_shift/su_mean 0.000
_refine_ls_structure_factor_coef Fsqd
_refine_ls_weighting_details 'calc w=1/[\s^2^(Fo^2^)+(0.0787P)^2^+10.4329P] where P=(Fo^2^+2Fc^2^)/3'
_refine_ls_weighting_scheme calc
_refine_ls_wR_factor_gt 0.1288
_refine_ls_wR_factor_ref 0.1305
_reflns_number_gt 2076
_reflns_number_total 2133
_reflns_threshold_expression >2sigma(I)
_cod_data_source_file ic301464w_si_002.cif
_cod_data_source_block mobuim
_cod_database_code 4330398

loop_
_symmetry_equiv_pos_as_xyz
'x, y, z'
'-x, y, -z'
'x+1/2, y+1/2, z'
'-x+1/2, y+1/2, -z'

loop_
_atom_site_label
_atom_site_type_symbol
_atom_site_fract_x
_atom_site_fract_y
_atom_site_fract_z
_atom_site_U_iso_or_equiv
_atom_site_adp_type
_atom_site_occupancy
_atom_site_symmetry_multiplicity
_atom_site_calc_flag
_atom_site_refinement_flags
Mo1 Mo 0.5000 0.8056 1.0000 0.0111(2) Uani 1 2 d S
N1 N 0.4297(3) 1.0810(8) 1.0046(3) 0.0117(10) Uiso 1 1 d .
N2 N 0.2831(4) 1.2037(13) 0.9176(5) 0.0233(17) Uani 1 1 d .
O1 O 0.5705(2) 0.6559(7) 1.0027(3) 0.0198(10) Uani 1 1 d .
O2 O 0.5122(2) 0.8521(5) 1.1279(3) 0.0127(9) Uiso 1 1 d .
C1 C 0.4075(3) 1.1416(9) 1.0758(4) 0.0159(12) Uani 1 1 d .
H1 H 0.3805 1.2580 1.0703 0.019 Uiso 1 1 calc R
C2 C 0.4193(3) 1.0513(10) 1.1639(4) 0.0167(13) Uani 1 1 d .
C3 C 0.3787(3) 1.1169(10) 1.2277(4) 0.0183(13) Uani 1 1 d .
H3 H 0.3451 1.2160 1.2118 0.022 Uiso 1 1 calc R
C4 C 0.3868(3) 1.0402(11) 1.3128(4) 0.0218(14) Uani 1 1 d .
C5 C 0.4365(3) 0.8952(11) 1.3329(4) 0.0222(14) Uani 1 1 d .
H5 H 0.4416 0.8397 1.3910 0.027 Uiso 1 1 calc R
C6 C 0.4798(3) 0.8252(17) 1.2734(4) 0.0190(16) Uani 1 1 d .
C7 C 0.4699(3) 0.9058(9) 1.1869(4) 0.0140(12) Uani 1 1 d .
C8 C 0.3426(4) 1.1042(13) 1.3833(5) 0.0275(16) Uani 1 1 d .
C9 C 0.2985(4) 1.283(2) 1.3531(5) 0.040(2) Uani 1 1 d .
H9A H 0.3285 1.3945 1.3444 0.059 Uiso 1 1 calc R
H9B H 0.2695 1.3163 1.3986 0.059 Uiso 1 1 calc R
H9C H 0.2693 1.2532 1.2967 0.059 Uiso 1 1 calc R
C10 C 0.2947(4) 0.9341(16) 1.4015(5) 0.042(2) Uani 1 1 d .
H10A H 0.2664 0.9744 1.4468 0.063 Uiso 1 1 calc R
H10B H 0.3225 0.8196 1.4229 0.063 Uiso 1 1 calc R
H10C H 0.2648 0.9002 1.3462 0.063 Uiso 1 1 calc R
C11 C 0.3895(4) 1.1556(15) 1.4710(5) 0.038(2) Uani 1 1 d .
H11A H 0.4201 1.2642 1.4603 0.056 Uiso 1 1 calc R
H11B H 0.4172 1.0406 1.4919 0.056 Uiso 1 1 calc R
H11C H 0.3610 1.1945 1.5163 0.056 Uiso 1 1 calc R
C12 C 0.5336(4) 0.6668(11) 1.2995(4) 0.0241(15) Uani 1 1 d .
C13 C 0.6068(4) 0.7448(14) 1.2900(5) 0.037(2) Uani 1 1 d .
H13A H 0.6153 0.8668 1.3241 0.056 Uiso 1 1 calc R
H13B H 0.6098 0.7703 1.2269 0.056 Uiso 1 1 calc R
H13C H 0.6413 0.6465 1.3129 0.056 Uiso 1 1 calc R
C14 C 0.5177(5) 0.4850(12) 1.2415(5) 0.0367(19) Uani 1 1 d .
H14A H 0.5538 0.3866 1.2571 0.055 Uiso 1 1 calc R
H14B H 0.5158 0.5211 1.1785 0.055 Uiso 1 1 calc R
H14C H 0.4732 0.4306 1.2516 0.055 Uiso 1 1 calc R
C15 C 0.5359(5) 0.6025(14) 1.3969(5) 0.0366(19) Uani 1 1 d .
H15A H 0.5458 0.7163 1.4361 0.055 Uiso 1 1 calc R
H15B H 0.5720 0.5035 1.4113 0.055 Uiso 1 1 calc R
H15C H 0.4912 0.5464 1.4055 0.055 Uiso 1 1 calc R
C16 C 0.4104(3) 1.1981(9) 0.9242(4) 0.0141(12) Uani 1 1 d .
H16A H 0.4461 1.1847 0.8843 0.017 Uiso 1 1 calc R
H16B H 0.4077 1.3383 0.9406 0.017 Uiso 1 1 calc R
C17 C 0.3407(3) 1.1310(10) 0.8749(4) 0.0166(13) Uani 1 1 d .
H17A H 0.3357 1.1788 0.8125 0.020 Uiso 1 1 calc R
H17B H 0.3393 0.9857 0.8733 0.020 Uiso 1 1 calc R
C18 C 0.2205(4) 1.0958(16) 0.8850(6) 0.040(2) Uani 1 1 d .
H18A H 0.2117 1.1040 0.8197 0.060 Uiso 1 1 calc R
H18B H 0.1816 1.1529 0.9102 0.060 Uiso 1 1 calc R
H18C H 0.2260 0.9580 0.9031 0.060 Uiso 1 1 calc R
C19 C 0.2717(6) 1.4119(16) 0.8978(7) 0.030(2) Uani 1 1 d .
H19A H 0.3143 1.4851 0.9166 0.045 Uiso 1 1 calc R
H19B H 0.2351 1.4613 0.9299 0.045 Uiso 1 1 calc R
H19C H 0.2580 1.4292 0.8334 0.045 Uiso 1 1 calc R

loop_
_atom_site_aniso_label
_atom_site_aniso_U_11
_atom_site_aniso_U_22
_atom_site_aniso_U_33
_atom_site_aniso_U_23
_atom_site_aniso_U_13
_atom_site_aniso_U_12
Mo1 0.0075(3) 0.0096(3) 0.0166(3) 0.000 0.0030(2) 0.000
N2 0.005(3) 0.036(4) 0.028(4) -0.003(3) 0.001(3) 0.003(3)
O1 0.020(3) 0.015(2) 0.025(2) 0.0035(18) 0.0069(18) 0.0104(19)
C1 0.007(3) 0.012(3) 0.027(3) -0.003(2) -0.003(2) -0.003(2)
C2 0.006(3) 0.022(3) 0.023(3) -0.005(3) 0.003(2) -0.002(2)
C3 0.008(3) 0.021(3) 0.026(3) -0.007(3) 0.005(2) -0.002(2)
C4 0.014(3) 0.032(4) 0.019(3) -0.006(3) 0.004(2) -0.009(3)
C5 0.021(4) 0.030(3) 0.017(3) -0.005(3) 0.006(2) -0.010(3)
C6 0.017(3) 0.023(5) 0.018(3) -0.009(3) 0.005(2) 0.002(4)
C7 0.012(3) 0.011(3) 0.020(3) -0.004(2) 0.006(2) -0.002(2)
C8 0.024(4) 0.040(4) 0.021(3) -0.008(3) 0.011(3) -0.005(3)
C9 0.036(4) 0.048(7) 0.038(4) -0.007(5) 0.019(3) 0.003(5)
C10 0.040(5) 0.059(6) 0.033(4) -0.005(4) 0.023(4) -0.010(5)
C11 0.036(5) 0.050(5) 0.027(4) -0.013(4) 0.006(3) -0.002(4)
C12 0.029(4) 0.024(3) 0.020(3) 0.004(3) 0.007(3) 0.001(3)
C13 0.027(4) 0.048(6) 0.037(4) 0.016(3) 0.004(3) 0.008(3)
C14 0.059(6) 0.019(4) 0.034(4) 0.001(3) 0.012(4) 0.006(4)
C15 0.052(5) 0.037(4) 0.022(4) 0.008(3) 0.011(3) 0.009(4)
C16 0.007(3) 0.013(3) 0.022(3) 0.000(2) 0.003(2) -0.002(2)
C17 0.009(3) 0.019(3) 0.022(3) 0.001(3) 0.000(2) 0.002(2)
C18 0.011(4) 0.068(6) 0.041(5) 0.000(4) 0.001(3) -0.011(4)
C19 0.024(5) 0.035(5) 0.029(5) -0.006(4) -0.003(3) 0.017(4)

loop_
_atom_type_symbol
_atom_type_description
_atom_type_scat_dispersion_real
_atom_type_scat_dispersion_imag
_atom_type_scat_source
Mo Mo -1.6832 0.6857 'International Tables Vol C Tables 4.2.6.8 and 6.1.1.4'
N N 0.0061 0.0033 'International Tables Vol C Tables 4.2.6.8 and 6.1.1.4'
O O 0.0106 0.0060 'International Tables Vol C Tables 4.2.6.8 and 6.1.1.4'
C C 0.0033 0.0016 'International Tables Vol C Tables 4.2.6.8 and 6.1.1.4'
H H 0.0000 0.0000 'International Tables Vol C Tables 4.2.6.8 and 6.1.1.4'

loop_
_geom_angle_atom_site_label_1
_geom_angle_atom_site_label_2
_geom_angle_atom_site_label_3
_geom_angle
_geom_angle_site_symmetry_1
_geom_angle_site_symmetry_3
O1 Mo1 O1 107.0(3) . 2_657
O1 Mo1 O2 94.96(19) . .
O1 Mo1 O2 96.18(19) 2_657 .
O1 Mo1 O2 96.18(19) . 2_657
O1 Mo1 O2 94.96(19) 2_657 2_657
O2 Mo1 O2 161.2(2) . 2_657
O1 Mo1 N1 90.1(2) . 2_657
O1 Mo1 N1 162.8(2) 2_657 2_657
O2 Mo1 N1 84.70(16) . 2_657
O2 Mo1 N1 80.23(16) 2_657 2_657
O1 Mo1 N1 162.8(2) . .
O1 Mo1 N1 90.1(2) 2_657 .
O2 Mo1 N1 80.23(16) . .
O2 Mo1 N1 84.70(16) 2_657 .
N1 Mo1 N1 73.1(3) 2_657 .
C1 N1 C16 116.4(5) . .
C1 N1 Mo1 123.7(4) . .
C16 N1 Mo1 120.0(4) . .
C18 N2 C19 108.8(8) . .
C18 N2 C17 110.2(7) . .
C19 N2 C17 110.1(9) . .
C7 O2 Mo1 134.5(4) . .
N1 C1 C2 127.1(6) . .
C3 C2 C7 120.0(6) . .
C3 C2 C1 117.5(6) . .
C7 C2 C1 122.5(6) . .
C4 C3 C2 121.2(6) . .
C3 C4 C5 117.3(6) . .
C3 C4 C8 122.8(7) . .
C5 C4 C8 119.8(6) . .
C4 C5 C6 124.6(7) . .
C5 C6 C7 116.5(8) . .
C5 C6 C12 122.2(6) . .
C7 C6 C12 121.2(6) . .
O2 C7 C6 119.4(6) . .
O2 C7 C2 120.2(5) . .
C6 C7 C2 120.2(6) . .
C9 C8 C4 111.7(6) . .
C9 C8 C10 108.6(7) . .
C4 C8 C10 109.2(6) . .
C9 C8 C11 108.7(7) . .
C4 C8 C11 109.7(6) . .
C10 C8 C11 108.8(7) . .
C6 C12 C14 110.3(6) . .
C6 C12 C15 112.2(6) . .
C14 C12 C15 107.3(6) . .
C6 C12 C13 110.4(6) . .
C14 C12 C13 110.0(7) . .
C15 C12 C13 106.5(6) . .
N1 C16 C17 110.6(5) . .
N2 C17 C16 112.0(6) . .

loop_
_geom_bond_atom_site_label_1
_geom_bond_atom_site_label_2
_geom_bond_distance
_geom_bond_site_symmetry_2
Mo1 O1 1.714(4) .
Mo1 O1 1.714(4) 2_657
Mo1 O2 1.942(4) .
Mo1 O2 1.942(4) 2_657
Mo1 N1 2.334(5) 2_657
Mo1 N1 2.334(5) .
N1 C1 1.285(8) .
N1 C16 1.461(7) .
N2 C18 1.457(11) .
N2 C19 1.460(10) .
N2 C17 1.464(9) .
O2 C7 1.352(7) .
C1 C2 1.458(9) .
C2 C3 1.405(9) .
C2 C7 1.412(9) .
C3 C4 1.378(10) .
C4 C5 1.391(11) .
C4 C8 1.529(9) .
C5 C6 1.404(9) .
C6 C7 1.408(9) .
C6 C12 1.522(11) .
C8 C9 1.527(15) .
C8 C10 1.540(12) .
C8 C11 1.544(10) .
C12 C14 1.525(11) .
C12 C15 1.532(9) .
C12 C13 1.554(10) .
C16 C17 1.533(8) .
